data_4084335
loop_
_publ_author_name
'Edwards, Peter G.'
'Kariuki, Benson M.'
'Newman, Paul D.'
'Zhang, Wenjian'

_publ_section_title
;
 Peripheral Methyl Activation in
 \h4-1,2,3,4-Tetramethylcyclobutadienylcobalt Complexes: Template
 Synthesis and Subsequent Reactivity of Triphosphamacrocycles
;
_journal_issue 19
_journal_name_full Organometallics
_journal_page_first 5440
_journal_paper_doi 10.1021/om500734b
_journal_volume 33
_journal_year 2014
_chemical_formula_moiety 'C40 H35 Co F4 N P2, P F6'
_chemical_formula_sum 'C40 H35 Co F10 N P3'
_chemical_formula_weight 871.53
_space_group_IT_number 61
_symmetry_cell_setting orthorhombic
_symmetry_Int_Tables_number 61
_symmetry_space_group_name_Hall '-P 2bc 2ac'
_symmetry_space_group_name_H-M 'P c a b'
_atom_sites_solution_hydrogens geom
_atom_sites_solution_primary direct
_atom_sites_solution_secondary difmap
_cell_angle_alpha 90
_cell_angle_beta 90
_cell_angle_gamma 90
_cell_formula_units_Z 8
_cell_length_a 15.9700(2)
_cell_length_b 24.4817(3)
_cell_length_c 19.5063(3)
_cell_measurement_reflns_used 8722
_cell_measurement_temperature 150(2)
_cell_measurement_theta_max 27.48
_cell_measurement_theta_min 2.95
_cell_volume 7626.43(18)
_computing_cell_refinement DENZO/SCALEPACK
_computing_data_collection 'cOLLECT,Nonius BV, 1997-2001'
_computing_data_reduction DENZO/SCALEPACK
_computing_structure_refinement SHELXL-97
_computing_structure_solution SHELXs-97
_diffrn_ambient_temperature 150(2)
_diffrn_measured_fraction_theta_full 0.997
_diffrn_measured_fraction_theta_max 0.997
_diffrn_measurement_device_type 'Nonius Kappa CCD'
_diffrn_measurement_method 'CCD scans'
_diffrn_radiation_monochromator graphite
_diffrn_radiation_source 'fine-focus sealed tube'
_diffrn_radiation_type MoK\a
_diffrn_radiation_wavelength 0.71073
_diffrn_reflns_av_R_equivalents 0.1228
_diffrn_reflns_limit_h_max 20
_diffrn_reflns_limit_h_min -20
_diffrn_reflns_limit_k_max 31
_diffrn_reflns_limit_k_min -31
_diffrn_reflns_limit_l_max 25
_diffrn_reflns_limit_l_min -22
_diffrn_reflns_number 94367
_diffrn_reflns_theta_full 27.48
_diffrn_reflns_theta_max 27.47
_diffrn_reflns_theta_min 3.05
_exptl_absorpt_coefficient_mu 0.656
_exptl_absorpt_correction_T_max 0.908
_exptl_absorpt_correction_T_min 0.798
_exptl_absorpt_correction_type empirical
_exptl_absorpt_process_details Denzo/Scalepack
_exptl_crystal_colour orange
_exptl_crystal_density_diffrn 1.518
_exptl_crystal_density_method 'not measured'
_exptl_crystal_description block
_exptl_crystal_F_000 3552
_exptl_crystal_size_max 0.36
_exptl_crystal_size_mid 0.20
_exptl_crystal_size_min 0.15
_refine_diff_density_max 0.432
_refine_diff_density_min -0.589
_refine_ls_extinction_method none
_refine_ls_goodness_of_fit_ref 1.041
_refine_ls_hydrogen_treatment constr
_refine_ls_matrix_type full
_refine_ls_number_parameters 501
_refine_ls_number_reflns 8722
_refine_ls_number_restraints 0
_refine_ls_restrained_S_all 1.104
_refine_ls_R_factor_all 0.1087
_refine_ls_R_factor_gt 0.0463
_refine_ls_shift/su_max 0.000
_refine_ls_shift/su_mean 0.000
_refine_ls_structure_factor_coef Fsqd
_refine_ls_weighting_details 'calc w=1/[\s^2^(Fo^2^)+(0.0527P)^2^+3.0159P] where P=(Fo^2^+2Fc^2^)/3'
_refine_ls_weighting_scheme calc
_refine_ls_wR_factor_gt 0.0961
_refine_ls_wR_factor_ref 0.1166
_reflns_number_gt 5432
_reflns_number_total 8722
_reflns_threshold_expression >2sigma(I)
_cod_data_source_file om500734b_si_002.cif
_cod_data_source_block cmpd4
_cod_depositor_comments 'Adding full bibliography for 4084333--4084338.cif.'
_cod_original_cell_volume 7626.43
_cod_database_code 4084335
_publcif_datablock.id {b35c1c52-105c-40c5-9808-30b49a647b41}

_publcif_info_exptl_table_max_cols 4
_publcif_info_exptl_table_use_headnotes n

loop_
_symmetry_equiv_pos_site_id
_symmetry_equiv_pos_as_xyz
1 x,y,z
2 1/2-x,y,1/2+z
3 1/2+x,1/2-y,z
4 -x,1/2-y,1/2+z
5 -x,-y,-z
6 1/2+x,-y,1/2-z
7 1/2-x,1/2+y,-z
8 x,1/2+y,1/2-z

loop_
_atom_site_aniso_label
_atom_site_aniso_U_11
_atom_site_aniso_U_22
_atom_site_aniso_U_33
_atom_site_aniso_U_23
_atom_site_aniso_U_13
_atom_site_aniso_U_12
C(1) .029(2) .021(1) .035(2) -.012(1) .007(1) -.002(1)
C(2) .029(2) .020(1) .027(2) -.004(1) -.001(1) -.003(1)
C(3) .026(2) .024(2) .029(2) -.007(1) -.002(1) -.003(1)
C(4) .038(2) .026(2) .023(2) -.007(1) .001(1) -.007(1)
C(5) .031(2) .034(2) .069(3) -.025(2) .014(2) -.004(2)
C(6) .051(2) .026(2) .039(2) .001(1) -.004(2) -.010(2)
C(7) .028(2) .046(2) .059(2) -.013(2) -.011(2) -.005(2)
C(8) .090(3) .040(2) .022(2) -.004(2) -.002(2) -.017(2)
C(9) .023(1) .020(1) .018(2) .002(1) -.001(1) .001(1)
C(10) .028(2) .018(1) .026(2) .001(1) .002(1) -.002(1)
C(11) .023(2) .029(2) .035(2) .001(1) .006(1) -.002(1)
C(12) .027(2) .030(2) .032(2) -.002(1) .002(1) .006(1)
C(13) .036(2) .023(2) .030(2) -.003(1) -.003(1) .005(1)
C(14) .026(2) .023(2) .023(2) .002(1) .000(1) .000(1)
C(15) .018(1) .021(1) .028(2) .001(1) .001(1) -.002(1)
C(16) .023(1) .026(2) .028(2) .001(1) .001(1) -.001(1)
C(17) .028(2) .033(2) .028(2) .008(1) .002(1) -.003(1)
C(18) .028(2) .032(2) .039(2) .014(2) -.008(1) -.005(1)
C(19) .026(2) .029(2) .040(2) .006(1) -.004(1) .007(1)
C(20) .023(2) .031(2) .029(2) -.002(1) .001(1) .000(1)
C(21) .023(1) .017(1) .024(2) -.001(1) -.001(1) .001(1)
C(22) .032(2) .028(2) .026(2) .003(1) -.003(1) -.004(1)
C(23) .040(2) .034(2) .028(2) .002(1) -.014(2) -.004(1)
C(24) .027(2) .028(2) .039(2) .002(1) -.008(2) -.006(1)
C(25) .027(2) .023(1) .030(2) .001(1) .001(1) -.006(1)
C(26) .023(1) .015(1) .025(2) -.001(1) .000(1) .001(1)
C(27) .024(1) .019(1) .021(2) -.002(1) .001(1) -.002(1)
C(28) .027(2) .020(1) .024(2) .004(1) -.002(1) -.004(1)
C(29) .024(2) .027(2) .032(2) -.004(1) -.001(1) .002(1)
C(30) .026(2) .032(2) .027(2) -.006(1) .006(1) -.005(1)
C(31) .035(2) .027(2) .025(2) .003(1) .005(1) -.007(1)
C(32) .029(2) .023(1) .024(2) .003(1) .002(1) .001(1)
C(33) .025(2) .020(1) .028(2) .002(1) .002(1) .000(1)
C(34) .034(2) .023(2) .032(2) .001(1) -.001(1) .002(1)
C(35) .052(2) .026(2) .047(2) -.008(2) -.003(2) .009(2)
C(36) .060(2) .026(2) .052(2) .000(2) -.010(2) .015(2)
C(37) .044(2) .035(2) .039(2) .006(2) -.009(2) .012(2)
C(38) .034(2) .025(2) .025(2) -.001(1) -.001(1) .002(1)
C(39) .027(2) .031(2) .032(2) -.005(1) -.003(1) .008(1)
C(40) .047(2) .050(2) .062(3) -.005(2) -.002(2) .026(2)
Co(1) .019(1) .018(1) .021(1) -.001(1) .001(1) .001(1)
F(1) .032(1) .043(1) .033(1) .005(1) .007(1) .013(1)
F(2) .028(1) .024(1) .047(1) -.007(1) .004(1) -.005(1)
F(3) .033(1) .026(1) .032(1) .008(1) .004(1) .005(1)
F(4) .045(1) .035(1) .029(1) -.002(1) -.009(1) .008(1)
F(5) .076(2) .058(1) .146(3) -.056(2) -.035(2) .015(1)
F(6) .064(2) .042(1) .140(2) -.002(1) -.053(2) .019(1)
F(7) .085(2) .133(2) .112(2) -.006(2) .045(2) -.016(2)
F(8) .081(2) .038(1) .098(2) -.025(1) -.033(1) .020(1)
F(9) .084(2) .069(2) .081(2) -.002(1) -.041(1) .023(1)
F(10) .066(2) .129(2) .096(2) .028(2) .026(2) -.011(2)
N(17) .027(1) .025(1) .025(1) -.003(1) .000(1) -.001(1)
P(1) .020(1) .019(1) .021(1) .001(1) .002(1) -.001(1)
P(2) .021(1) .018(1) .021(1) .001(1) .000(1) .000(1)
P(3) .032(1) .031(1) .053(1) -.005(1) -.005(1) .009(1)

loop_
_atom_site_label
_atom_site_type_symbol
_atom_site_fract_x
_atom_site_fract_y
_atom_site_fract_z
_atom_site_U_iso_or_equiv
C(1) c .1395(2) .0073(1) .1377(2) .028(1)
C(2) c .0719(2) -.0109(1) .1819(2) .025(1)
C(3) c .0138(2) .0214(1) .1445(2) .026(1)
C(4) c .0800(2) .0403(1) .0991(2) .029(1)
C(5) c .2225(2) -.0159(1) .1194(2) .045(1)
C(6) c .0587(2) -.0577(1) .2302(2) .039(1)
C(7) c -.0793(2) .0248(1) .1446(2) .045(1)
C(8) c .0821(3) .0649(1) .0297(2) .051(1)
C(9) c .0385(2) .1147(1) .3477(1) .020(1)
C(10) c -.0426(2) .0950(1) .3499(1) .024(1)
C(11) c -.1100(2) .1246(1) .3719(2) .029(1)
C(12) c -.0969(2) .1782(1) .3931(2) .030(1)
C(13) c -.0173(2) .2000(1) .3918(2) .030(1)
C(14) c .0497(2) .1687(1) .3691(1) .024(1)
C(15) c .1370(2) .0176(1) .3655(2) .022(1)
C(16) c .0983(2) .0140(1) .4294(2) .026(1)
C(17) c .1162(2) -.0284(1) .4741(2) .030(1)
C(18) c .1729(2) -.0686(1) .4558(2) .033(1)
C(19) c .2126(2) -.0657(1) .3931(2) .032(1)
C(20) c .1946(2) -.0226(1) .3502(2) .027(1)
C(21) c .2166(2) .1135(1) .3240(1) .022(1)
C(22) c .2517(2) .1190(1) .3893(2) .029(1)
C(23) c .3259(2) .1471(1) .3971(2) .034(1)
C(24) c .3671(2) .1689(1) .3408(2) .031(1)
C(25) c .3320(2) .1645(1) .2767(2) .027(1)
C(26) c .2557(2) .1374(1) .2678(1) .021(1)
C(27) c .2927(2) .1304(1) .1277(1) .021(1)
C(28) c .3545(2) .0913(1) .1385(1) .024(1)
C(29) c .4268(2) .0876(1) .1001(2) .028(1)
C(30) c .4392(2) .1251(1) .0480(2) .029(1)
C(31) c .3800(2) .1654(1) .0360(2) .029(1)
C(32) c .3076(2) .1681(1) .0754(1) .025(1)
C(33) c .1643(2) .2033(1) .1765(1) .024(1)
C(34) c .1675(2) .2410(1) .2299(2) .030(1)
C(35) c .1297(2) .2921(1) .2245(2) .042(1)
C(36) c .0884(2) .3060(1) .1647(2) .046(1)
C(37) c .0836(2) .2698(1) .1107(2) .039(1)
C(38) c .1209(2) .2195(1) .1183(2) .028(1)
C(39) c -.0416(2) .1582(1) .1893(2) .030(1)
C(40) c -.1084(2) .1988(2) .1838(2) .053(1)
Co(1) co .0979(1) .0721(1) .1932(1) .019(1)
F(1) f .2365(1) -.0190(1) .2899(1) .036(1)
F(2) f -.0559(1) .0427(1) .3284(1) .033(1)
F(3) f .3448(1) .0557(1) .1914(1) .030(1)
F(4) f .1146(1) .1833(1) .0656(1) .036(1)
F(5) f -.3740(2) -.3815(1) -.0035(2) .093(1)
F(6) f -.2930(1) -.3535(1) .0826(2) .082(1)
F(7) f -.2901(2) -.3094(1) -.0161(2) .110(1)
F(8) f -.3472(2) -.2701(1) .0750(1) .072(1)
F(9) f -.4296(2) -.2977(1) -.0111(1) .078(1)
F(10) f -.4327(2) -.3412(1) .0874(2) .097(1)
N(17) n .0107(2) .1270(1) .1930(1) .025(1)
P(1) p .1207(1) .0746(1) .3056(1) .020(1)
P(2) p .2019(1) .1323(1) .1853(1) .020(1)
P(3) p -.3620(1) -.3262(1) .0363(1) .038(1)
H(5A) h .2146 -.0499 .0938 .067
H(5B) h .2543 -.0234 .1614 .067
H(5C) h .2534 .0103 .0911 .067
H(6A) h .0187 -.0470 .2658 .058
H(6B) h .1122 -.0675 .2516 .058
H(6C) h .0368 -.0891 .2049 .058
H(7A) h -.1027 -.0088 .1250 .067
H(7B) h -.0971 .0561 .1170 .067
H(7C) h -.0994 .0292 .1917 .067
H(8A) h .0687 .0369 -.0045 .076
H(8B) h .1381 .0796 .0207 .076
H(8C) h .0408 .0944 .0271 .076
H(11) h -.1645 .1090 .3727 .035
H(12) h -.1427 .1997 .4085 .035
H(13) h -.0083 .2366 .4065 .035
H(14) h .1042 .1843 .3681 .029
H(16) h .0590 .0412 .4426 .031
H(17) h .0894 -.0299 .5176 .036
H(18) h .1843 -.0980 .4862 .040
H(19) h .2516 -.0930 .3798 .038
H(22) h .2247 .1034 .4280 .034
H(23) h .3491 .1515 .4416 .041
H(24) h .4194 .1869 .3466 .038
H(25) h .3598 .1800 .2382 .032
H(29) h .4670 .0599 .1091 .033
H(30) h .4883 .1232 .0206 .034
H(31) h .3890 .1914 .0006 .035
H(32) h .2677 .1960 .0667 .030
H(34) h .1961 .2316 .2710 .036
H(35) h .1322 .3172 .2615 .050
H(36) h .0630 .3410 .1608 .055
H(37) h .0554 .2793 .0695 .047
H(40A) h -.0839 .2348 .1746 .080
H(40B) h -.1399 .2001 .2269 .080
H(40C) h -.1462 .1888 .1463 .080

loop_
_atom_type_symbol
_atom_type_description
_atom_type_scat_dispersion_real
_atom_type_scat_dispersion_imag
_atom_type_scat_source
C C 0.0033 0.0016 'International Tables Vol C Tables 4.2.6.8 and 6.1.1.4'
H H 0.0000 0.0000 'International Tables Vol C Tables 4.2.6.8 and 6.1.1.4'
N N 0.0061 0.0033 'International Tables Vol C Tables 4.2.6.8 and 6.1.1.4'
F F 0.0171 0.0103 'International Tables Vol C Tables 4.2.6.8 and 6.1.1.4'
P P 0.1023 0.0942 'International Tables Vol C Tables 4.2.6.8 and 6.1.1.4'
Co Co 0.3494 0.9721 'International Tables Vol C Tables 4.2.6.8 and 6.1.1.4'

loop_
_geom_angle_atom_site_label_1
_geom_angle_atom_site_label_2
_geom_angle_atom_site_label_3
_geom_angle
C(2) C(1) C(4) 89.6(2)
C(2) C(1) C(5) 133.5(3)
C(4) C(1) C(5) 132.1(3)
C(2) C(1) Co(1) 71.39(15)
C(4) C(1) Co(1) 68.27(15)
C(5) C(1) Co(1) 135.9(2)
C(2) C(1) C(3) 44.08(16)
C(4) C(1) C(3) 45.49(16)
C(5) C(1) C(3) 163.3(2)
Co(1) C(1) C(3) 60.79(11)
C(3) C(2) C(1) 90.6(2)
C(3) C(2) C(6) 131.1(3)
C(1) C(2) C(6) 135.5(3)
C(3) C(2) Co(1) 68.99(15)
C(1) C(2) Co(1) 67.36(15)
C(6) C(2) Co(1) 134.9(2)
C(2) C(3) C(4) 90.9(2)
C(2) C(3) C(7) 133.1(3)
C(4) C(3) C(7) 135.1(3)
C(2) C(3) C(1) 45.37(16)
C(4) C(3) C(1) 45.53(16)
C(7) C(3) C(1) 172.5(2)
C(2) C(3) Co(1) 70.99(16)
C(4) C(3) Co(1) 67.40(15)
C(7) C(3) Co(1) 128.1(2)
C(1) C(3) Co(1) 59.42(11)
C(3) C(4) C(1) 89.0(2)
C(3) C(4) C(8) 134.6(3)
C(1) C(4) C(8) 133.1(3)
C(3) C(4) Co(1) 70.77(16)
C(1) C(4) Co(1) 69.56(16)
C(8) C(4) Co(1) 132.2(2)
C(1) C(5) H(5A) 109.5
C(1) C(5) H(5B) 109.5
H(5A) C(5) H(5B) 109.5
C(1) C(5) H(5C) 109.5
H(5A) C(5) H(5C) 109.5
H(5B) C(5) H(5C) 109.5
C(2) C(6) H(6A) 109.5
C(2) C(6) H(6B) 109.5
H(6A) C(6) H(6B) 109.5
C(2) C(6) H(6C) 109.5
H(6A) C(6) H(6C) 109.5
H(6B) C(6) H(6C) 109.5
C(3) C(7) H(7A) 109.5
C(3) C(7) H(7B) 109.5
H(7A) C(7) H(7B) 109.5
C(3) C(7) H(7C) 109.5
H(7A) C(7) H(7C) 109.5
H(7B) C(7) H(7C) 109.5
C(4) C(8) H(8A) 109.5
C(4) C(8) H(8B) 109.5
H(8A) C(8) H(8B) 109.5
C(4) C(8) H(8C) 109.5
H(8A) C(8) H(8C) 109.5
H(8B) C(8) H(8C) 109.5
C(10) C(9) C(14) 116.2(2)
C(10) C(9) P(1) 119.8(2)
C(14) C(9) P(1) 123.3(2)
F(2) C(10) C(11) 118.1(2)
F(2) C(10) C(9) 117.7(2)
C(11) C(10) C(9) 124.2(2)
C(10) C(11) C(12) 118.3(3)
C(10) C(11) H(11) 120.8
C(12) C(11) H(11) 120.8
C(13) C(12) C(11) 119.9(3)
C(13) C(12) H(12) 120.0
C(11) C(12) H(12) 120.0
C(12) C(13) C(14) 120.1(3)
C(12) C(13) H(13) 119.9
C(14) C(13) H(13) 119.9
C(13) C(14) C(9) 121.2(3)
C(13) C(14) H(14) 119.4
C(9) C(14) H(14) 119.4
C(20) C(15) C(16) 116.4(3)
C(20) C(15) P(1) 119.9(2)
C(16) C(15) P(1) 123.5(2)
C(17) C(16) C(15) 121.2(3)
C(17) C(16) H(16) 119.4
C(15) C(16) H(16) 119.4
C(18) C(17) C(16) 120.4(3)
C(18) C(17) H(17) 119.8
C(16) C(17) H(17) 119.8
C(19) C(18) C(17) 119.6(3)
C(19) C(18) H(18) 120.2
C(17) C(18) H(18) 120.2
C(20) C(19) C(18) 118.8(3)
C(20) C(19) H(19) 120.6
C(18) C(19) H(19) 120.6
F(1) C(20) C(19) 118.3(2)
F(1) C(20) C(15) 118.0(2)
C(19) C(20) C(15) 123.6(3)
C(26) C(21) C(22) 119.9(3)
C(26) C(21) P(1) 116.0(2)
C(22) C(21) P(1) 124.2(2)
C(23) C(22) C(21) 119.5(3)
C(23) C(22) H(22) 120.2
C(21) C(22) H(22) 120.2
C(22) C(23) C(24) 120.9(3)
C(22) C(23) H(23) 119.5
C(24) C(23) H(23) 119.5
C(25) C(24) C(23) 119.7(3)
C(25) C(24) H(24) 120.1
C(23) C(24) H(24) 120.1
C(24) C(25) C(26) 120.4(3)
C(24) C(25) H(25) 119.8
C(26) C(25) H(25) 119.8
C(21) C(26) C(25) 119.5(3)
C(21) C(26) P(2) 117.0(2)
C(25) C(26) P(2) 123.5(2)
C(28) C(27) C(32) 116.5(2)
C(28) C(27) P(2) 119.0(2)
C(32) C(27) P(2) 124.4(2)
F(3) C(28) C(29) 117.7(2)
F(3) C(28) C(27) 118.4(2)
C(29) C(28) C(27) 123.9(3)
C(28) C(29) C(30) 118.3(3)
C(28) C(29) H(29) 120.8
C(30) C(29) H(29) 120.8
C(29) C(30) C(31) 119.9(3)
C(29) C(30) H(30) 120.0
C(31) C(30) H(30) 120.0
C(30) C(31) C(32) 120.5(3)
C(30) C(31) H(31) 119.8
C(32) C(31) H(31) 119.8
C(31) C(32) C(27) 120.9(3)
C(31) C(32) H(32) 119.5
C(27) C(32) H(32) 119.5
C(38) C(33) C(34) 116.2(2)
C(38) C(33) P(2) 120.5(2)
C(34) C(33) P(2) 122.8(2)
C(33) C(34) C(35) 121.4(3)
C(33) C(34) H(34) 119.3
C(35) C(34) H(34) 119.3
C(36) C(35) C(34) 119.5(3)
C(36) C(35) H(35) 120.2
C(34) C(35) H(35) 120.2
C(37) C(36) C(35) 120.8(3)
C(37) C(36) H(36) 119.6
C(35) C(36) H(36) 119.6
C(38) C(37) C(36) 118.0(3)
C(38) C(37) H(37) 121.0
C(36) C(37) H(37) 121.0
F(4) C(38) C(37) 118.0(3)
F(4) C(38) C(33) 118.0(2)
C(37) C(38) C(33) 124.0(3)
N(17) C(39) C(40) 179.3(4)
C(39) C(40) H(40A) 109.5
C(39) C(40) H(40B) 109.5
H(40A) C(40) H(40B) 109.5
C(39) C(40) H(40C) 109.5
H(40A) C(40) H(40C) 109.5
H(40B) C(40) H(40C) 109.5
N(17) Co(1) C(4) 99.51(11)
N(17) Co(1) C(1) 140.93(11)
C(4) Co(1) C(1) 42.17(12)
N(17) Co(1) C(3) 87.08(10)
C(4) Co(1) C(3) 41.82(11)
C(1) Co(1) C(3) 59.79(11)
N(17) Co(1) C(2) 122.21(10)
C(4) Co(1) C(2) 59.90(11)
C(1) Co(1) C(2) 41.25(11)
C(3) Co(1) C(2) 40.02(11)
N(17) Co(1) P(1) 95.79(7)
C(4) Co(1) P(1) 158.78(9)
C(1) Co(1) P(1) 119.52(9)
C(3) Co(1) P(1) 125.26(9)
C(2) Co(1) P(1) 99.40(8)
N(17) Co(1) P(2) 94.46(7)
C(4) Co(1) P(2) 107.39(9)
C(1) Co(1) P(2) 103.64(8)
C(3) Co(1) P(2) 148.60(9)
C(2) Co(1) P(2) 141.81(8)
P(1) Co(1) P(2) 85.85(3)
C(39) N(17) Co(1) 176.1(2)
C(9) P(1) C(15) 102.95(12)
C(9) P(1) C(21) 103.43(12)
C(15) P(1) C(21) 98.70(12)
C(9) P(1) Co(1) 109.76(9)
C(15) P(1) Co(1) 128.96(9)
C(21) P(1) Co(1) 110.07(9)
C(26) P(2) C(27) 99.75(12)
C(26) P(2) C(33) 99.84(12)
C(27) P(2) C(33) 102.97(12)
C(26) P(2) Co(1) 109.60(9)
C(27) P(2) Co(1) 127.96(9)
C(33) P(2) Co(1) 112.70(9)
F(10) P(3) F(6) 92.32(16)
F(10) P(3) F(5) 91.39(17)
F(6) P(3) F(5) 90.11(13)
F(10) P(3) F(9) 89.05(15)
F(6) P(3) F(9) 178.50(16)
F(5) P(3) F(9) 90.48(14)
F(10) P(3) F(8) 90.45(16)
F(6) P(3) F(8) 89.46(12)
F(5) P(3) F(8) 178.12(16)
F(9) P(3) F(8) 89.91(12)
F(10) P(3) F(7) 178.73(18)
F(6) P(3) F(7) 88.46(17)
F(5) P(3) F(7) 89.61(17)
F(9) P(3) F(7) 90.16(17)
F(8) P(3) F(7) 88.55(16)

loop_
_geom_bond_atom_site_label_1
_geom_bond_atom_site_label_2
_geom_bond_distance
C(1) C(2) 1.452(4)
C(1) C(4) 1.456(4)
C(1) C(5) 1.486(4)
C(1) Co(1) 2.032(3)
C(1) C(3) 2.040(4)
C(2) C(3) 1.419(4)
C(2) C(6) 1.497(4)
C(2) Co(1) 2.087(3)
C(3) C(4) 1.455(4)
C(3) C(7) 1.490(4)
C(3) Co(1) 2.060(3)
C(4) C(8) 1.481(4)
C(4) Co(1) 2.015(3)
C(5) H(5A) 0.9800
C(5) H(5B) 0.9800
C(5) H(5C) 0.9800
C(6) H(6A) 0.9800
C(6) H(6B) 0.9800
C(6) H(6C) 0.9800
C(7) H(7A) 0.9800
C(7) H(7B) 0.9800
C(7) H(7C) 0.9800
C(8) H(8A) 0.9800
C(8) H(8B) 0.9800
C(8) H(8C) 0.9800
C(9) C(10) 1.383(4)
C(9) C(14) 1.398(4)
C(9) P(1) 1.833(3)
C(10) F(2) 1.363(3)
C(10) C(11) 1.368(4)
C(11) C(12) 1.392(4)
C(11) H(11) 0.9500
C(12) C(13) 1.379(4)
C(12) H(12) 0.9500
C(13) C(14) 1.389(4)
C(13) H(13) 0.9500
C(14) H(14) 0.9500
C(15) C(20) 1.380(4)
C(15) C(16) 1.394(4)
C(15) P(1) 1.839(3)
C(16) C(17) 1.387(4)
C(16) H(16) 0.9500
C(17) C(18) 1.384(4)
C(17) H(17) 0.9500
C(18) C(19) 1.379(4)
C(18) H(18) 0.9500
C(19) C(20) 1.377(4)
C(19) H(19) 0.9500
C(20) F(1) 1.358(3)
C(21) C(26) 1.392(4)
C(21) C(22) 1.398(4)
C(21) P(1) 1.839(3)
C(22) C(23) 1.378(4)
C(22) H(22) 0.9500
C(23) C(24) 1.387(4)
C(23) H(23) 0.9500
C(24) C(25) 1.375(4)
C(24) H(24) 0.9500
C(25) C(26) 1.399(4)
C(25) H(25) 0.9500
C(26) P(2) 1.828(3)
C(27) C(28) 1.389(4)
C(27) C(32) 1.395(4)
C(27) P(2) 1.836(3)
C(28) F(3) 1.360(3)
C(28) C(29) 1.380(4)
C(29) C(30) 1.383(4)
C(29) H(29) 0.9500
C(30) C(31) 1.387(4)
C(30) H(30) 0.9500
C(31) C(32) 1.390(4)
C(31) H(31) 0.9500
C(32) H(32) 0.9500
C(33) C(38) 1.388(4)
C(33) C(34) 1.393(4)
C(33) P(2) 1.846(3)
C(34) C(35) 1.394(4)
C(34) H(34) 0.9500
C(35) C(36) 1.382(5)
C(35) H(35) 0.9500
C(36) C(37) 1.378(5)
C(36) H(36) 0.9500
C(37) C(38) 1.377(4)
C(37) H(37) 0.9500
C(38) F(4) 1.359(3)
C(39) N(17) 1.135(3)
C(39) C(40) 1.462(4)
C(40) H(40A) 0.9800
C(40) H(40B) 0.9800
C(40) H(40C) 0.9800
Co(1) N(17) 1.934(2)
Co(1) P(1) 2.2241(8)
Co(1) P(2) 2.2260(8)
F(5) P(3) 1.573(2)
F(6) P(3) 1.572(2)
F(7) P(3) 1.591(3)
F(8) P(3) 1.584(2)
F(9) P(3) 1.584(2)
F(10) P(3) 1.551(3)
